data_7038622
loop_
_publ_author_name
'Yruegas, Sam'
'Huang, Kexuan'
'Wilson, David J. D.'
'Dutton, Jason L.'
'Martin, Caleb D.'

_publ_section_title
;
 Probing the reactivity of pentaphenylborole with N-H, O-H, P-H, and S-H
 bonds.
;
_journal_issue 24
_journal_name_full 'Dalton transactions (Cambridge, England : 2003)'
_journal_page_first 9902
_journal_page_last 9911
_journal_paper_doi 10.1039/c6dt00052e
_journal_volume 45
_journal_year 2016
_chemical_formula_moiety 'C92 H144 B2 O'
_chemical_formula_sum 'C92 H144 B2 O'
_chemical_formula_weight 906.71
_chemical_name_common 12
_chemical_name_systematic
;
 ?
;
_space_group_crystal_system monoclinic
_space_group_IT_number 15
_space_group_name_Hall '-C 2yc'
_space_group_name_H-M_alt 'C 1 2/c 1'
_symmetry_space_group_name_Hall '-C 2yc'
_symmetry_space_group_name_H-M 'C 1 2/c 1'
_atom_sites_solution_hydrogens geom
_audit_creation_method SHELXL-2013
_audit_update_record
;
2016-02-27 deposited with the CCDC.
2016-02-29 downloaded from the CCDC.
;
_cell_angle_alpha 90
_cell_angle_beta 91.302(2)
_cell_angle_gamma 90
_cell_formula_units_Z 8
_cell_length_a 47.9860(16)
_cell_length_b 10.1805(3)
_cell_length_c 22.1076(7)
_cell_measurement_reflns_used 9889
_cell_measurement_temperature 150(2)
_cell_measurement_theta_max 25.473
_cell_measurement_theta_min 2.530
_cell_volume 10797.2(6)
_computing_cell_refinement 'Bruker SAINT'
_computing_data_collection 'Bruker APEX2'
_computing_data_reduction 'Bruker SAINT'
_computing_molecular_graphics 'Bruker SHELXTL'
_computing_publication_material 'Bruker SHELXTL'
_computing_structure_refinement 'SHELXL-2013 (Sheldrick, 2013)'
_computing_structure_solution 'SHELXS-97 (Sheldrick 2008)'
_diffrn_ambient_temperature 150(2)
_diffrn_measured_fraction_theta_full 0.999
_diffrn_measured_fraction_theta_max 0.996
_diffrn_measurement_device_type 'Bruker APEX-II CCD'
_diffrn_measurement_method '\f and \w scans'
_diffrn_radiation_type MoK\a
_diffrn_radiation_wavelength 0.71073
_diffrn_reflns_av_R_equivalents 0.0669
_diffrn_reflns_av_unetI/netI 0.0361
_diffrn_reflns_Laue_measured_fraction_full 0.999
_diffrn_reflns_Laue_measured_fraction_max 0.996
_diffrn_reflns_limit_h_max 61
_diffrn_reflns_limit_h_min -61
_diffrn_reflns_limit_k_max 13
_diffrn_reflns_limit_k_min -13
_diffrn_reflns_limit_l_max 28
_diffrn_reflns_limit_l_min -28
_diffrn_reflns_number 118744
_diffrn_reflns_point_group_measured_fraction_full 0.999
_diffrn_reflns_point_group_measured_fraction_max 0.996
_diffrn_reflns_theta_full 25.242
_diffrn_reflns_theta_max 27.184
_diffrn_reflns_theta_min 2.239
_exptl_absorpt_coefficient_mu 0.064
_exptl_absorpt_correction_T_max 0.999
_exptl_absorpt_correction_T_min 0.945
_exptl_absorpt_correction_type multi-scan
_exptl_absorpt_process_details SADABs
_exptl_crystal_colour yellow
_exptl_crystal_density_diffrn 1.116
_exptl_crystal_description cube
_exptl_crystal_F_000 3824
_exptl_crystal_size_max 0.212
_exptl_crystal_size_mid 0.189
_exptl_crystal_size_min 0.177
_platon_squeeze_details
;The unit cell contains 4 n-hexane molecules 
which have been treated
as a diffuse contribution to the overall 
scattering without specific atom
positions by SQUEEZE/PLATON.
;
_refine_diff_density_max 0.393
_refine_diff_density_min -0.407
_refine_diff_density_rms 0.074
_refine_ls_extinction_method none
_refine_ls_goodness_of_fit_ref 1.047
_refine_ls_hydrogen_treatment constr
_refine_ls_matrix_type full
_refine_ls_number_parameters 640
_refine_ls_number_reflns 11971
_refine_ls_number_restraints 0
_refine_ls_restrained_S_all 1.047
_refine_ls_R_factor_all 0.0876
_refine_ls_R_factor_gt 0.0624
_refine_ls_shift/su_max 0.000
_refine_ls_shift/su_mean 0.000
_refine_ls_structure_factor_coef Fsqd
_refine_ls_weighting_details 'w=1/[\s^2^(Fo^2^)+(0.0512P)^2^+15.1571P] where P=(Fo^2^+2Fc^2^)/3'
_refine_ls_weighting_scheme calc
_refine_ls_wR_factor_gt 0.1365
_refine_ls_wR_factor_ref 0.1470
_reflns_Friedel_coverage 0.000
_reflns_number_gt 9279
_reflns_number_total 11971
_reflns_threshold_expression 'I > 2\s(I)'
_cod_data_source_file c6dt00052e2.cif
_cod_data_source_block 12
_cod_depositor_comments 'Adding full bibliography for 7038621--7038625.cif.'
_cod_database_code 7038622
_shelx_space_group_comment
;
The symmetry employed for this shelxl refinement is uniquely defined
by the following loop, which should always be used as a source of
symmetry information in preference to the above space-group names.
They are only intended as comments.
;
_shelx_estimated_absorpt_t_min 0.987
_shelx_estimated_absorpt_t_max 0.989
_shelxl_version_number 2013-4

loop_
_space_group_symop_operation_xyz
'x, y, z'
'-x, y, -z+1/2'
'x+1/2, y+1/2, z'
'-x+1/2, y+1/2, -z+1/2'
'-x, -y, -z'
'x, -y, z-1/2'
'-x+1/2, -y+1/2, -z'
'x+1/2, -y+1/2, z-1/2'

loop_
_atom_site_label
_atom_site_type_symbol
_atom_site_fract_x
_atom_site_fract_y
_atom_site_fract_z
_atom_site_U_iso_or_equiv
_atom_site_adp_type
_atom_site_occupancy
_atom_site_site_symmetry_order
_atom_site_calc_flag
_atom_site_refinement_flags_posn
_atom_site_refinement_flags_adp
C1 C 0.17369(4) 0.3502(2) 0.31136(12) 0.0519(6) Uani 1 1 d . .
H1 H 0.1890 0.3111 0.3327 0.062 Uiso 1 1 calc R U
C2 C 0.15088(4) 0.3925(3) 0.34210(11) 0.0491(6) Uani 1 1 d . .
H2 H 0.1504 0.3827 0.3848 0.059 Uiso 1 1 calc R U
C3 C 0.12839(4) 0.4497(2) 0.31126(9) 0.0397(5) Uani 1 1 d . .
H3 H 0.1126 0.4786 0.3329 0.048 Uiso 1 1 calc R U
C4 C 0.12895(4) 0.46442(18) 0.24908(9) 0.0306(4) Uani 1 1 d . .
C5 C 0.10595(4) 0.52753(18) 0.21430(8) 0.0279(4) Uani 1 1 d . .
H5 H 0.1113 0.5983 0.1891 0.033 Uiso 1 1 calc R U
C6 C 0.07858(3) 0.49954(17) 0.21306(7) 0.0234(4) Uani 1 1 d . .
C7 C 0.05948(3) 0.58621(17) 0.17721(7) 0.0225(3) Uani 1 1 d . .
C8 C 0.06295(3) 0.71795(17) 0.17987(7) 0.0220(3) Uani 1 1 d . .
B2 B 0.08368(4) 0.78694(19) 0.22689(9) 0.0242(4) Uani 1 1 d . .
O101 O 0.10556(2) 0.85679(13) 0.20577(5) 0.0285(3) Uani 1 1 d . .
B1 B 0.12887(4) 0.9014(2) 0.17898(9) 0.0276(4) Uani 1 1 d . .
C12 C 0.15796(4) 0.83916(19) 0.19757(8) 0.0288(4) Uani 1 1 d . .
C13 C 0.17472(4) 0.7794(2) 0.15722(8) 0.0310(4) Uani 1 1 d . .
C14 C 0.16416(4) 0.7549(2) 0.09436(8) 0.0321(4) Uani 1 1 d . .
C15 C 0.13755(4) 0.71805(19) 0.08483(8) 0.0307(4) Uani 1 1 d . .
H15 H 0.1276 0.6976 0.1203 0.037 Uiso 1 1 calc R U
C16 C 0.12150(4) 0.7046(2) 0.02729(8) 0.0301(4) Uani 1 1 d . .
C17 C 0.10459(4) 0.5953(2) 0.01909(9) 0.0381(5) Uani 1 1 d . .
H17 H 0.1046 0.5285 0.0491 0.046 Uiso 1 1 calc R U
C18 C 0.08762(4) 0.5821(2) -0.03246(10) 0.0443(5) Uani 1 1 d . .
H18 H 0.0764 0.5058 -0.0380 0.053 Uiso 1 1 calc R U
C19 C 0.08709(5) 0.6800(2) -0.07533(10) 0.0463(6) Uani 1 1 d . .
H19 H 0.0753 0.6723 -0.1102 0.056 Uiso 1 1 calc R U
C20 C 0.15239(4) 0.4228(2) 0.21866(10) 0.0397(5) Uani 1 1 d . .
H20 H 0.1532 0.4346 0.1761 0.048 Uiso 1 1 calc R U
C21 C 0.17441(4) 0.3645(2) 0.24953(11) 0.0496(6) Uani 1 1 d . .
H21 H 0.1901 0.3342 0.2281 0.059 Uiso 1 1 calc R U
C22 C 0.16538(4) 0.8535(2) 0.26342(8) 0.0309(4) Uani 1 1 d . .
C23 C 0.16362(4) 0.9767(2) 0.29072(9) 0.0386(5) Uani 1 1 d . .
H23 H 0.1591 1.0516 0.2669 0.046 Uiso 1 1 calc R U
C24 C 0.16851(5) 0.9905(3) 0.35267(10) 0.0474(6) Uani 1 1 d . .
H24 H 0.1677 1.0751 0.3707 0.057 Uiso 1 1 calc R U
C25 C 0.17454(5) 0.8827(3) 0.38778(10) 0.0540(6) Uani 1 1 d . .
H25 H 0.1777 0.8922 0.4301 0.065 Uiso 1 1 calc R U
C26 C 0.17602(5) 0.7603(3) 0.36129(10) 0.0516(6) Uani 1 1 d . .
H26 H 0.1800 0.6854 0.3857 0.062 Uiso 1 1 calc R U
C27 C 0.17178(4) 0.7453(2) 0.29932(9) 0.0392(5) Uani 1 1 d . .
H27 H 0.1733 0.6608 0.2815 0.047 Uiso 1 1 calc R U
C28 C 0.10373(5) 0.7893(2) -0.06762(10) 0.0478(6) Uani 1 1 d . .
H28 H 0.1034 0.8567 -0.0974 0.057 Uiso 1 1 calc R U
C29 C 0.12103(4) 0.8018(2) -0.01675(9) 0.0398(5) Uani 1 1 d . .
H29 H 0.1326 0.8771 -0.0121 0.048 Uiso 1 1 calc R U
C30 C 0.18404(4) 0.7654(3) 0.04404(9) 0.0460(6) Uani 1 1 d . .
C31 C 0.18699(5) 0.6602(3) 0.00391(10) 0.0650(8) Uani 1 1 d . .
H31 H 0.1755 0.5848 0.0082 0.078 Uiso 1 1 calc R U
C32 C 0.20597(6) 0.6634(5) -0.04131(13) 0.0900(12) Uani 1 1 d . .
H32 H 0.2083 0.5896 -0.0670 0.108 Uiso 1 1 calc R U
C33 C 0.22134(7) 0.7726(5) -0.04902(13) 0.0938(14) Uani 1 1 d . .
H33 H 0.2340 0.7760 -0.0813 0.113 Uiso 1 1 calc R U
C34 C 0.21911(6) 0.8794(4) -0.01129(16) 0.0862(12) Uani 1 1 d . .
H34 H 0.2302 0.9554 -0.0175 0.103 Uiso 1 1 calc R U
C35 C 0.20015(5) 0.8752(3) 0.03706(12) 0.0650(8) Uani 1 1 d . .
H35 H 0.1987 0.9473 0.0641 0.078 Uiso 1 1 calc R U
C36 C 0.20368(4) 0.7352(2) 0.17259(8) 0.0355(5) Uani 1 1 d . .
C37 C 0.22256(4) 0.8190(3) 0.20088(10) 0.0473(6) Uani 1 1 d . .
H37 H 0.2170 0.9059 0.2106 0.057 Uiso 1 1 calc R U
C38 C 0.24940(5) 0.7784(3) 0.21525(11) 0.0601(7) Uani 1 1 d . .
H38 H 0.2621 0.8379 0.2342 0.072 Uiso 1 1 calc R U
C39 C 0.25782(5) 0.6532(3) 0.20244(11) 0.0594(7) Uani 1 1 d . .
H39 H 0.2762 0.6250 0.2131 0.071 Uiso 1 1 calc R U
C40 C 0.23944(5) 0.5685(3) 0.17387(12) 0.0579(7) Uani 1 1 d . .
H40 H 0.2451 0.4816 0.1646 0.069 Uiso 1 1 calc R U
C41 C 0.21255(4) 0.6098(2) 0.15855(10) 0.0441(5) Uani 1 1 d . .
H41 H 0.2001 0.5512 0.1382 0.053 Uiso 1 1 calc R U
C42 C 0.12703(4) 1.02410(19) 0.13592(8) 0.0306(4) Uani 1 1 d . .
C43 C 0.15089(5) 1.0948(2) 0.12120(11) 0.0468(5) Uani 1 1 d . .
H43 H 0.1683 1.0715 0.1395 0.056 Uiso 1 1 calc R U
C44 C 0.14973(5) 1.1983(3) 0.08049(12) 0.0581(7) Uani 1 1 d . .
H44 H 0.1662 1.2453 0.0713 0.070 Uiso 1 1 calc R U
C45 C 0.12473(5) 1.2326(2) 0.05343(11) 0.0504(6) Uani 1 1 d . .
H45 H 0.1239 1.3022 0.0248 0.061 Uiso 1 1 calc R U
C46 C 0.10093(5) 1.1662(2) 0.06773(9) 0.0433(5) Uani 1 1 d . .
H46 H 0.0836 1.1911 0.0495 0.052 Uiso 1 1 calc R U
C47 C 0.10201(4) 1.0632(2) 0.10851(9) 0.0350(4) Uani 1 1 d . .
H47 H 0.0853 1.0183 0.1180 0.042 Uiso 1 1 calc R U
C48 C 0.07702(4) 0.79704(17) 0.29583(8) 0.0257(4) Uani 1 1 d . .
C49 C 0.09751(4) 0.8309(2) 0.33909(8) 0.0347(4) Uani 1 1 d . .
H49 H 0.1163 0.8392 0.3272 0.042 Uiso 1 1 calc R U
C50 C 0.09087(5) 0.8524(2) 0.39881(9) 0.0424(5) Uani 1 1 d . .
H50 H 0.1051 0.8733 0.4277 0.051 Uiso 1 1 calc R U
C51 C 0.06353(5) 0.8437(2) 0.41646(9) 0.0405(5) Uani 1 1 d . .
H51 H 0.0589 0.8618 0.4572 0.049 Uiso 1 1 calc R U
C52 C 0.04285(4) 0.8087(2) 0.37517(9) 0.0357(4) Uani 1 1 d . .
H52 H 0.0241 0.8017 0.3874 0.043 Uiso 1 1 calc R U
C53 C 0.04967(4) 0.78393(18) 0.31574(8) 0.0285(4) Uani 1 1 d . .
H53 H 0.0354 0.7574 0.2878 0.034 Uiso 1 1 calc R U
C54 C 0.04809(3) 0.81170(16) 0.13861(7) 0.0221(3) Uani 1 1 d . .
C55 C 0.03580(4) 0.92453(18) 0.16214(8) 0.0275(4) Uani 1 1 d . .
H55 H 0.0356 0.9371 0.2047 0.033 Uiso 1 1 calc R U
C56 C 0.02387(4) 1.01833(19) 0.12422(9) 0.0333(4) Uani 1 1 d . .
H56 H 0.0155 1.0943 0.1409 0.040 Uiso 1 1 calc R U
C57 C 0.02418(4) 1.00162(19) 0.06228(9) 0.0347(4) Uani 1 1 d . .
H57 H 0.0161 1.0661 0.0363 0.042 Uiso 1 1 calc R U
C58 C 0.03626(4) 0.89102(19) 0.03827(9) 0.0339(4) Uani 1 1 d . .
H58 H 0.0364 0.8792 -0.0044 0.041 Uiso 1 1 calc R U
C59 C 0.04817(4) 0.79726(18) 0.07584(8) 0.0270(4) Uani 1 1 d . .
H59 H 0.0566 0.7218 0.0587 0.032 Uiso 1 1 calc R U
C60 C 0.03824(4) 0.52052(16) 0.13726(7) 0.0233(3) Uani 1 1 d . .
C61 C 0.04587(4) 0.41774(18) 0.09992(8) 0.0304(4) Uani 1 1 d . .
H61 H 0.0645 0.3863 0.1014 0.036 Uiso 1 1 calc R U
C62 C 0.02655(5) 0.36051(19) 0.06053(9) 0.0372(5) Uani 1 1 d . .
H62 H 0.0322 0.2919 0.0344 0.045 Uiso 1 1 calc R U
C63 C -0.00082(4) 0.4025(2) 0.05902(9) 0.0379(5) Uani 1 1 d . .
H63 H -0.0140 0.3630 0.0320 0.045 Uiso 1 1 calc R U
C64 C -0.00881(4) 0.50234(19) 0.09717(9) 0.0340(4) Uani 1 1 d . .
H64 H -0.0277 0.5308 0.0969 0.041 Uiso 1 1 calc R U
C65 C 0.01052(4) 0.56114(18) 0.13584(8) 0.0271(4) Uani 1 1 d . .
H65 H 0.0048 0.6301 0.1617 0.032 Uiso 1 1 calc R U
C66 C 0.06675(4) 0.38204(17) 0.24289(7) 0.0246(4) Uani 1 1 d . .
C67 C 0.04117(4) 0.38813(18) 0.27087(8) 0.0287(4) Uani 1 1 d . .
H67 H 0.0312 0.4688 0.2712 0.034 Uiso 1 1 calc R U
C68 C 0.02993(4) 0.27871(19) 0.29821(8) 0.0340(4) Uani 1 1 d . .
H68 H 0.0124 0.2845 0.3170 0.041 Uiso 1 1 calc R U
C69 C 0.04423(5) 0.16083(19) 0.29815(9) 0.0378(5) Uani 1 1 d . .
H69 H 0.0367 0.0858 0.3174 0.045 Uiso 1 1 calc R U
C70 C 0.06958(5) 0.15287(19) 0.26985(9) 0.0383(5) Uani 1 1 d . .
H70 H 0.0794 0.0719 0.2696 0.046 Uiso 1 1 calc R U
C71 C 0.08069(4) 0.26168(18) 0.24203(9) 0.0310(4) Uani 1 1 d . .
H71 H 0.0980 0.2546 0.2221 0.037 Uiso 1 1 calc R U

loop_
_atom_site_aniso_label
_atom_site_aniso_U_11
_atom_site_aniso_U_22
_atom_site_aniso_U_33
_atom_site_aniso_U_23
_atom_site_aniso_U_13
_atom_site_aniso_U_12
C1 0.0299(11) 0.0590(15) 0.0659(16) 0.0189(12) -0.0151(10) 0.0051(10)
C2 0.0360(12) 0.0648(16) 0.0459(12) 0.0199(11) -0.0094(9) -0.0047(11)
C3 0.0291(10) 0.0505(13) 0.0394(11) 0.0135(10) -0.0019(8) -0.0001(9)
C4 0.0223(9) 0.0281(9) 0.0410(10) 0.0078(8) -0.0034(7) -0.0015(7)
C5 0.0262(9) 0.0272(9) 0.0302(9) 0.0078(7) 0.0015(7) 0.0035(7)
C6 0.0263(9) 0.0236(9) 0.0204(8) 0.0000(7) -0.0004(7) 0.0031(7)
C7 0.0211(8) 0.0252(9) 0.0212(8) 0.0008(7) 0.0010(6) 0.0020(7)
C8 0.0186(8) 0.0250(9) 0.0222(8) 0.0003(7) -0.0015(6) 0.0024(6)
B2 0.0223(9) 0.0221(9) 0.0280(10) 0.0018(8) -0.0033(8) 0.0023(8)
O101 0.0231(6) 0.0360(7) 0.0262(6) 0.0000(5) -0.0027(5) -0.0053(5)
B1 0.0270(10) 0.0340(11) 0.0218(9) -0.0043(8) -0.0020(8) -0.0072(9)
C12 0.0249(9) 0.0336(10) 0.0277(9) 0.0028(8) -0.0034(7) -0.0063(7)
C13 0.0264(9) 0.0397(11) 0.0268(9) 0.0047(8) -0.0033(7) -0.0037(8)
C14 0.0298(10) 0.0400(11) 0.0264(9) 0.0033(8) -0.0004(7) 0.0049(8)
C15 0.0324(10) 0.0359(10) 0.0238(9) 0.0003(8) 0.0007(7) 0.0007(8)
C16 0.0258(9) 0.0391(11) 0.0254(9) -0.0030(8) -0.0001(7) 0.0039(8)
C17 0.0364(11) 0.0430(12) 0.0347(10) -0.0040(9) -0.0036(8) 0.0021(9)
C18 0.0358(11) 0.0541(14) 0.0427(12) -0.0159(11) -0.0061(9) -0.0004(10)
C19 0.0397(12) 0.0648(15) 0.0340(11) -0.0124(11) -0.0114(9) 0.0125(11)
C20 0.0271(10) 0.0490(13) 0.0430(11) 0.0047(10) -0.0005(8) 0.0063(9)
C21 0.0281(11) 0.0591(15) 0.0613(15) 0.0038(12) -0.0031(10) 0.0122(10)
C22 0.0206(8) 0.0439(11) 0.0281(9) -0.0006(8) -0.0034(7) -0.0082(8)
C23 0.0342(11) 0.0437(12) 0.0378(11) -0.0020(9) -0.0027(8) -0.0084(9)
C24 0.0459(13) 0.0585(15) 0.0374(11) -0.0140(11) -0.0060(9) -0.0127(11)
C25 0.0558(14) 0.0789(18) 0.0268(10) -0.0032(11) -0.0113(10) -0.0104(13)
C26 0.0588(15) 0.0604(15) 0.0348(11) 0.0091(11) -0.0165(10) -0.0047(12)
C27 0.0360(11) 0.0483(12) 0.0330(10) 0.0024(9) -0.0075(8) -0.0029(9)
C28 0.0523(13) 0.0575(15) 0.0332(11) 0.0044(10) -0.0087(10) 0.0107(11)
C29 0.0423(12) 0.0427(12) 0.0340(10) 0.0032(9) -0.0049(9) 0.0009(9)
C30 0.0269(10) 0.0840(18) 0.0269(10) 0.0101(11) -0.0024(8) 0.0046(11)
C31 0.0398(13) 0.117(2) 0.0378(12) -0.0191(14) -0.0024(10) 0.0180(14)
C32 0.0497(17) 0.175(4) 0.0449(15) -0.014(2) 0.0034(13) 0.023(2)
C33 0.0587(19) 0.189(4) 0.0340(14) 0.021(2) 0.0056(13) 0.012(2)
C34 0.0460(16) 0.139(3) 0.073(2) 0.048(2) -0.0028(14) -0.0100(18)
C35 0.0391(13) 0.099(2) 0.0568(15) 0.0308(15) 0.0016(11) -0.0058(14)
C36 0.0249(9) 0.0544(13) 0.0271(9) 0.0076(9) 0.0012(7) -0.0007(9)
C37 0.0269(10) 0.0716(16) 0.0431(12) -0.0068(11) -0.0007(9) -0.0049(10)
C38 0.0272(11) 0.105(2) 0.0479(14) -0.0087(14) -0.0046(10) -0.0041(13)
C39 0.0271(11) 0.106(2) 0.0455(13) 0.0162(14) -0.0017(10) 0.0105(13)
C40 0.0401(13) 0.0727(18) 0.0612(15) 0.0217(14) 0.0089(11) 0.0150(12)
C41 0.0318(11) 0.0544(14) 0.0460(12) 0.0090(11) 0.0013(9) 0.0019(10)
C42 0.0341(10) 0.0329(10) 0.0246(9) -0.0012(8) -0.0018(7) -0.0016(8)
C43 0.0374(12) 0.0456(13) 0.0569(14) 0.0134(11) -0.0070(10) -0.0072(10)
C44 0.0544(15) 0.0481(14) 0.0720(17) 0.0225(13) 0.0045(13) -0.0104(12)
C45 0.0697(16) 0.0363(12) 0.0453(13) 0.0098(10) 0.0001(11) 0.0045(11)
C46 0.0500(13) 0.0415(12) 0.0381(11) -0.0012(10) -0.0071(9) 0.0120(10)
C47 0.0346(10) 0.0379(11) 0.0323(10) -0.0021(8) -0.0014(8) 0.0021(9)
C48 0.0293(9) 0.0218(8) 0.0259(9) 0.0018(7) -0.0025(7) -0.0020(7)
C49 0.0311(10) 0.0452(12) 0.0277(9) 0.0012(9) -0.0025(8) -0.0063(9)
C50 0.0458(12) 0.0554(14) 0.0256(10) -0.0020(9) -0.0065(8) -0.0099(10)
C51 0.0528(13) 0.0444(12) 0.0246(9) -0.0016(9) 0.0050(9) -0.0065(10)
C52 0.0368(11) 0.0360(11) 0.0347(10) 0.0009(9) 0.0065(8) -0.0044(9)
C53 0.0288(9) 0.0283(9) 0.0284(9) -0.0011(7) -0.0021(7) -0.0042(7)
C54 0.0181(8) 0.0216(8) 0.0263(8) -0.0004(7) -0.0060(6) -0.0017(6)
C55 0.0266(9) 0.0262(9) 0.0294(9) -0.0034(7) -0.0036(7) 0.0017(7)
C56 0.0280(9) 0.0233(9) 0.0482(12) -0.0019(8) -0.0040(8) 0.0053(7)
C57 0.0324(10) 0.0262(10) 0.0450(11) 0.0097(8) -0.0142(8) -0.0006(8)
C58 0.0404(11) 0.0325(10) 0.0283(9) 0.0047(8) -0.0098(8) -0.0030(8)
C59 0.0302(9) 0.0244(9) 0.0261(9) -0.0015(7) -0.0044(7) 0.0015(7)
C60 0.0279(9) 0.0194(8) 0.0223(8) 0.0043(7) -0.0016(7) -0.0014(7)
C61 0.0375(10) 0.0236(9) 0.0301(9) -0.0006(7) 0.0008(8) 0.0034(8)
C62 0.0566(13) 0.0253(10) 0.0295(10) -0.0048(8) -0.0005(9) -0.0036(9)
C63 0.0492(12) 0.0332(11) 0.0308(10) 0.0006(8) -0.0118(9) -0.0144(9)
C64 0.0301(10) 0.0357(11) 0.0358(10) 0.0036(8) -0.0092(8) -0.0054(8)
C65 0.0276(9) 0.0262(9) 0.0272(9) -0.0003(7) -0.0023(7) -0.0010(7)
C66 0.0272(9) 0.0232(9) 0.0231(8) 0.0005(7) -0.0067(7) -0.0001(7)
C67 0.0312(9) 0.0262(9) 0.0287(9) 0.0023(7) -0.0023(7) 0.0014(7)
C68 0.0390(11) 0.0326(10) 0.0304(10) 0.0032(8) 0.0004(8) -0.0078(8)
C69 0.0521(13) 0.0261(10) 0.0347(10) 0.0057(8) -0.0063(9) -0.0099(9)
C70 0.0501(12) 0.0197(9) 0.0446(12) 0.0010(8) -0.0127(10) 0.0018(9)
C71 0.0308(10) 0.0262(9) 0.0357(10) -0.0021(8) -0.0049(8) 0.0022(8)

loop_
_atom_type_symbol
_atom_type_description
_atom_type_scat_dispersion_real
_atom_type_scat_dispersion_imag
_atom_type_scat_source
C C 0.0033 0.0016 'International Tables Vol C Tables 4.2.6.8 and 6.1.1.4'
B B 0.0013 0.0007 'International Tables Vol C Tables 4.2.6.8 and 6.1.1.4'
O O 0.0106 0.0060 'International Tables Vol C Tables 4.2.6.8 and 6.1.1.4'
H H 0.0000 0.0000 'International Tables Vol C Tables 4.2.6.8 and 6.1.1.4'

loop_
_geom_angle_atom_site_label_1
_geom_angle_atom_site_label_2
_geom_angle_atom_site_label_3
_geom_angle
C2 C1 C21 119.85(19)
C2 C1 H1 120.1
C21 C1 H1 120.1
C1 C2 C3 120.5(2)
C1 C2 H2 119.7
C3 C2 H2 119.7
C4 C3 C2 120.0(2)
C4 C3 H3 120.0
C2 C3 H3 120.0
C3 C4 C20 118.82(17)
C3 C4 C5 122.19(17)
C20 C4 C5 118.95(17)
C6 C5 C4 129.55(17)
C6 C5 H5 115.2
C4 C5 H5 115.2
C5 C6 C66 123.03(15)
C5 C6 C7 118.38(15)
C66 C6 C7 118.49(14)
C8 C7 C6 119.41(15)
C8 C7 C60 123.51(15)
C6 C7 C60 117.00(14)
C7 C8 C54 123.48(15)
C7 C8 B2 122.84(15)
C54 C8 B2 113.67(14)
O101 B2 C48 118.40(15)
O101 B2 C8 118.98(15)
C48 B2 C8 121.82(15)
B1 O101 B2 167.55(16)
O101 B1 C42 119.70(17)
O101 B1 C12 119.00(17)
C42 B1 C12 120.93(16)
C13 C12 C22 123.43(16)
C13 C12 B1 122.81(16)
C22 C12 B1 113.76(16)
C12 C13 C14 119.60(16)
C12 C13 C36 123.20(16)
C14 C13 C36 117.21(16)
C15 C14 C30 121.82(17)
C15 C14 C13 119.70(17)
C30 C14 C13 118.41(16)
C14 C15 C16 129.48(17)
C14 C15 H15 115.3
C16 C15 H15 115.3
C17 C16 C29 118.72(18)
C17 C16 C15 118.60(17)
C29 C16 C15 122.49(18)
C16 C17 C18 120.9(2)
C16 C17 H17 119.5
C18 C17 H17 119.5
C19 C18 C17 119.7(2)
C19 C18 H18 120.2
C17 C18 H18 120.2
C18 C19 C28 119.90(19)
C18 C19 H19 120.0
C28 C19 H19 120.0
C21 C20 C4 120.7(2)
C21 C20 H20 119.6
C4 C20 H20 119.6
C1 C21 C20 120.1(2)
C1 C21 H21 120.0
C20 C21 H21 120.0
C27 C22 C23 118.72(18)
C27 C22 C12 121.52(18)
C23 C22 C12 119.54(18)
C24 C23 C22 120.4(2)
C24 C23 H23 119.8
C22 C23 H23 119.8
C25 C24 C23 120.3(2)
C25 C24 H24 119.9
C23 C24 H24 119.9
C24 C25 C26 119.7(2)
C24 C25 H25 120.2
C26 C25 H25 120.2
C25 C26 C27 120.7(2)
C25 C26 H26 119.7
C27 C26 H26 119.7
C22 C27 C26 120.2(2)
C22 C27 H27 119.9
C26 C27 H27 119.9
C19 C28 C29 120.6(2)
C19 C28 H28 119.7
C29 C28 H28 119.7
C16 C29 C28 120.2(2)
C16 C29 H29 119.9
C28 C29 H29 119.9
C35 C30 C31 119.2(2)
C35 C30 C14 121.1(2)
C31 C30 C14 119.7(2)
C32 C31 C30 121.6(3)
C32 C31 H31 119.2
C30 C31 H31 119.2
C33 C32 C31 119.2(4)
C33 C32 H32 120.4
C31 C32 H32 120.4
C32 C33 C34 121.7(3)
C32 C33 H33 119.2
C34 C33 H33 119.2
C33 C34 C35 119.5(3)
C33 C34 H34 120.2
C35 C34 H34 120.2
C30 C35 C34 118.8(3)
C30 C35 H35 120.6
C34 C35 H35 120.6
C41 C36 C37 117.95(19)
C41 C36 C13 121.14(19)
C37 C36 C13 120.9(2)
C38 C37 C36 121.1(2)
C38 C37 H37 119.5
C36 C37 H37 119.5
C39 C38 C37 120.6(2)
C39 C38 H38 119.7
C37 C38 H38 119.7
C38 C39 C40 119.3(2)
C38 C39 H39 120.4
C40 C39 H39 120.4
C39 C40 C41 120.2(3)
C39 C40 H40 119.9
C41 C40 H40 119.9
C36 C41 C40 120.9(2)
C36 C41 H41 119.6
C40 C41 H41 119.6
C47 C42 C43 117.05(18)
C47 C42 B1 121.85(17)
C43 C42 B1 121.02(17)
C44 C43 C42 121.5(2)
C44 C43 H43 119.3
C42 C43 H43 119.3
C45 C44 C43 119.9(2)
C45 C44 H44 120.1
C43 C44 H44 120.1
C46 C45 C44 119.9(2)
C46 C45 H45 120.1
C44 C45 H45 120.1
C45 C46 C47 120.4(2)
C45 C46 H46 119.8
C47 C46 H46 119.8
C46 C47 C42 121.4(2)
C46 C47 H47 119.3
C42 C47 H47 119.3
C49 C48 C53 117.24(16)
C49 C48 B2 121.67(16)
C53 C48 B2 120.84(15)
C50 C49 C48 121.22(18)
C50 C49 H49 119.4
C48 C49 H49 119.4
C51 C50 C49 120.05(18)
C51 C50 H50 120.0
C49 C50 H50 120.0
C52 C51 C50 120.24(18)
C52 C51 H51 119.9
C50 C51 H51 119.9
C51 C52 C53 119.54(19)
C51 C52 H52 120.2
C53 C52 H52 120.2
C52 C53 C48 121.63(17)
C52 C53 H53 119.2
C48 C53 H53 119.2
C59 C54 C55 117.87(15)
C59 C54 C8 121.94(15)
C55 C54 C8 119.92(15)
C56 C55 C54 120.89(17)
C56 C55 H55 119.6
C54 C55 H55 119.6
C57 C56 C55 120.11(17)
C57 C56 H56 119.9
C55 C56 H56 119.9
C58 C57 C56 119.79(17)
C58 C57 H57 120.1
C56 C57 H57 120.1
C57 C58 C59 120.34(18)
C57 C58 H58 119.8
C59 C58 H58 119.8
C58 C59 C54 120.99(17)
C58 C59 H59 119.5
C54 C59 H59 119.5
C61 C60 C65 118.39(16)
C61 C60 C7 120.30(16)
C65 C60 C7 121.31(15)
C62 C61 C60 120.60(18)
C62 C61 H61 119.7
C60 C61 H61 119.7
C63 C62 C61 120.51(18)
C63 C62 H62 119.7
C61 C62 H62 119.7
C62 C63 C64 119.35(18)
C62 C63 H63 120.3
C64 C63 H63 120.3
C63 C64 C65 120.28(19)
C63 C64 H64 119.9
C65 C64 H64 119.9
C64 C65 C60 120.82(18)
C64 C65 H65 119.6
C60 C65 H65 119.6
C67 C66 C71 118.28(17)
C67 C66 C6 120.84(16)
C71 C66 C6 120.86(16)
C68 C67 C66 121.09(18)
C68 C67 H67 119.5
C66 C67 H67 119.5
C69 C68 C67 120.03(19)
C69 C68 H68 120.0
C67 C68 H68 120.0
C68 C69 C70 119.54(18)
C68 C69 H69 120.2
C70 C69 H69 120.2
C71 C70 C69 120.47(18)
C71 C70 H70 119.8
C69 C70 H70 119.8
C70 C71 C66 120.57(18)
C70 C71 H71 119.7
C66 C71 H71 119.7

loop_
_geom_bond_atom_site_label_1
_geom_bond_atom_site_label_2
_geom_bond_distance
C1 C2 1.371(3)
C1 C21 1.376(3)
C1 H1 0.9500
C2 C3 1.391(3)
C2 H2 0.9500
C3 C4 1.384(3)
C3 H3 0.9500
C4 C20 1.390(3)
C4 C5 1.478(2)
C5 C6 1.343(2)
C5 H5 0.9500
C6 C66 1.485(2)
C6 C7 1.488(2)
C7 C8 1.353(2)
C7 C60 1.492(2)
C8 C54 1.490(2)
C8 B2 1.586(2)
B2 O101 1.359(2)
B2 C48 1.568(3)
O101 B1 1.356(2)
B1 C42 1.571(3)
B1 C12 1.579(3)
C12 C13 1.358(3)
C12 C22 1.498(2)
C13 C14 1.490(3)
C13 C36 1.492(3)
C14 C15 1.343(3)
C14 C30 1.486(3)
C15 C16 1.478(2)
C15 H15 0.9500
C16 C17 1.386(3)
C16 C29 1.388(3)
C17 C18 1.392(3)
C17 H17 0.9500
C18 C19 1.375(3)
C18 H18 0.9500
C19 C28 1.378(3)
C19 H19 0.9500
C20 C21 1.379(3)
C20 H20 0.9500
C21 H21 0.9500
C22 C27 1.388(3)
C22 C23 1.395(3)
C23 C24 1.391(3)
C23 H23 0.9500
C24 C25 1.372(4)
C24 H24 0.9500
C25 C26 1.379(4)
C25 H25 0.9500
C26 C27 1.389(3)
C26 H26 0.9500
C27 H27 0.9500
C28 C29 1.388(3)
C28 H28 0.9500
C29 H29 0.9500
C30 C35 1.370(4)
C30 C31 1.400(4)
C31 C32 1.368(4)
C31 H31 0.9500
C32 C33 1.347(6)
C32 H32 0.9500
C33 C34 1.376(6)
C33 H33 0.9500
C34 C35 1.420(4)
C34 H34 0.9500
C35 H35 0.9500
C36 C41 1.383(3)
C36 C37 1.383(3)
C37 C38 1.383(3)
C37 H37 0.9500
C38 C39 1.368(4)
C38 H38 0.9500
C39 C40 1.377(4)
C39 H39 0.9500
C40 C41 1.391(3)
C40 H40 0.9500
C41 H41 0.9500
C42 C47 1.391(3)
C42 C43 1.398(3)
C43 C44 1.385(3)
C43 H43 0.9500
C44 C45 1.373(3)
C44 H44 0.9500
C45 C46 1.370(3)
C45 H45 0.9500
C46 C47 1.383(3)
C46 H46 0.9500
C47 H47 0.9500
C48 C49 1.399(2)
C48 C53 1.400(2)
C49 C50 1.383(3)
C49 H49 0.9500
C50 C51 1.380(3)
C50 H50 0.9500
C51 C52 1.379(3)
C51 H51 0.9500
C52 C53 1.384(3)
C52 H52 0.9500
C53 H53 0.9500
C54 C59 1.396(2)
C54 C55 1.397(2)
C55 C56 1.386(3)
C55 H55 0.9500
C56 C57 1.380(3)
C56 H56 0.9500
C57 C58 1.378(3)
C57 H57 0.9500
C58 C59 1.381(2)
C58 H58 0.9500
C59 H59 0.9500
C60 C61 1.387(2)
C60 C65 1.392(2)
C61 C62 1.386(3)
C61 H61 0.9500
C62 C63 1.381(3)
C62 H62 0.9500
C63 C64 1.381(3)
C63 H63 0.9500
C64 C65 1.384(2)
C64 H64 0.9500
C65 H65 0.9500
C66 C67 1.388(3)
C66 C71 1.396(2)
C67 C68 1.383(3)
C67 H67 0.9500
C68 C69 1.382(3)
C68 H68 0.9500
C69 C70 1.383(3)
C69 H69 0.9500
C70 C71 1.380(3)
C70 H70 0.9500
C71 H71 0.9500

loop_
_geom_torsion_atom_site_label_1
_geom_torsion_atom_site_label_2
_geom_torsion_atom_site_label_3
_geom_torsion_atom_site_label_4
_geom_torsion
C21 C1 C2 C3 0.1(4)
C1 C2 C3 C4 -0.1(4)
C2 C3 C4 C20 -0.8(3)
C2 C3 C4 C5 -178.4(2)
C3 C4 C5 C6 -54.1(3)
C20 C4 C5 C6 128.3(2)
C4 C5 C6 C66 -8.2(3)
C4 C5 C6 C7 175.33(18)
C5 C6 C7 C8 -42.6(2)
C66 C6 C7 C8 140.77(17)
C5 C6 C7 C60 134.13(17)
C66 C6 C7 C60 -42.5(2)
C6 C7 C8 C54 169.78(15)
C60 C7 C8 C54 -6.8(3)
C6 C7 C8 B2 -9.3(3)
C60 C7 C8 B2 174.20(15)
C7 C8 B2 O101 117.22(19)
C54 C8 B2 O101 -61.9(2)
C7 C8 B2 C48 -73.2(2)
C54 C8 B2 C48 107.66(18)
C48 B2 O101 B1 131.9(7)
C8 B2 O101 B1 -58.1(8)
B2 O101 B1 C42 124.7(7)
B2 O101 B1 C12 -62.3(7)
O101 B1 C12 C13 121.2(2)
C42 B1 C12 C13 -65.9(3)
O101 B1 C12 C22 -59.4(2)
C42 B1 C12 C22 113.49(19)
C22 C12 C13 C14 172.43(17)
B1 C12 C13 C14 -8.3(3)
C22 C12 C13 C36 -7.2(3)
B1 C12 C13 C36 172.12(18)
C12 C13 C14 C15 -38.4(3)
C36 C13 C14 C15 141.2(2)
C12 C13 C14 C30 144.7(2)
C36 C13 C14 C30 -35.6(3)
C30 C14 C15 C16 -11.9(3)
C13 C14 C15 C16 171.40(19)
C14 C15 C16 C17 136.5(2)
C14 C15 C16 C29 -48.6(3)
C29 C16 C17 C18 0.6(3)
C15 C16 C17 C18 175.68(18)
C16 C17 C18 C19 -1.5(3)
C17 C18 C19 C28 1.2(3)
C3 C4 C20 C21 1.7(3)
C5 C4 C20 C21 179.4(2)
C2 C1 C21 C20 0.8(4)
C4 C20 C21 C1 -1.7(4)
C13 C12 C22 C27 -56.3(3)
B1 C12 C22 C27 124.30(19)
C13 C12 C22 C23 129.1(2)
B1 C12 C22 C23 -50.3(2)
C27 C22 C23 C24 0.7(3)
C12 C22 C23 C24 175.44(18)
C22 C23 C24 C25 -1.4(3)
C23 C24 C25 C26 0.7(4)
C24 C25 C26 C27 0.7(4)
C23 C22 C27 C26 0.7(3)
C12 C22 C27 C26 -173.96(19)
C25 C26 C27 C22 -1.4(3)
C18 C19 C28 C29 -0.2(3)
C17 C16 C29 C28 0.5(3)
C15 C16 C29 C28 -174.40(19)
C19 C28 C29 C16 -0.7(3)
C15 C14 C30 C35 130.7(2)
C13 C14 C30 C35 -52.5(3)
C15 C14 C30 C31 -51.0(3)
C13 C14 C30 C31 125.8(2)
C35 C30 C31 C32 1.3(4)
C14 C30 C31 C32 -177.0(2)
C30 C31 C32 C33 -2.9(4)
C31 C32 C33 C34 2.2(5)
C32 C33 C34 C35 -0.1(5)
C31 C30 C35 C34 0.8(3)
C14 C30 C35 C34 179.1(2)
C33 C34 C35 C30 -1.5(4)
C12 C13 C36 C41 130.7(2)
C14 C13 C36 C41 -48.9(3)
C12 C13 C36 C37 -49.9(3)
C14 C13 C36 C37 130.5(2)
C41 C36 C37 C38 -0.6(3)
C13 C36 C37 C38 179.9(2)
C36 C37 C38 C39 -0.9(4)
C37 C38 C39 C40 1.3(4)
C38 C39 C40 C41 -0.3(4)
C37 C36 C41 C40 1.6(3)
C13 C36 C41 C40 -178.96(19)
C39 C40 C41 C36 -1.2(3)
O101 B1 C42 C47 -21.3(3)
C12 B1 C42 C47 165.82(17)
O101 B1 C42 C43 161.91(19)
C12 B1 C42 C43 -11.0(3)
C47 C42 C43 C44 -0.8(3)
B1 C42 C43 C44 176.1(2)
C42 C43 C44 C45 -0.4(4)
C43 C44 C45 C46 1.4(4)
C44 C45 C46 C47 -1.2(4)
C45 C46 C47 C42 -0.1(3)
C43 C42 C47 C46 1.0(3)
B1 C42 C47 C46 -175.87(18)
O101 B2 C48 C49 -24.7(3)
C8 B2 C48 C49 165.66(17)
O101 B2 C48 C53 149.49(17)
C8 B2 C48 C53 -20.1(3)
C53 C48 C49 C50 -1.0(3)
B2 C48 C49 C50 173.42(19)
C48 C49 C50 C51 -1.5(3)
C49 C50 C51 C52 2.4(3)
C50 C51 C52 C53 -0.7(3)
C51 C52 C53 C48 -1.8(3)
C49 C48 C53 C52 2.7(3)
B2 C48 C53 C52 -171.79(17)
C7 C8 C54 C59 -51.9(2)
B2 C8 C54 C59 127.19(17)
C7 C8 C54 C55 134.17(18)
B2 C8 C54 C55 -46.7(2)
C59 C54 C55 C56 0.5(3)
C8 C54 C55 C56 174.70(16)
C54 C55 C56 C57 -0.4(3)
C55 C56 C57 C58 0.3(3)
C56 C57 C58 C59 -0.3(3)
C57 C58 C59 C54 0.4(3)
C55 C54 C59 C58 -0.5(3)
C8 C54 C59 C58 -174.57(16)
C8 C7 C60 C61 129.87(19)
C6 C7 C60 C61 -46.8(2)
C8 C7 C60 C65 -49.4(2)
C6 C7 C60 C65 134.00(17)
C65 C60 C61 C62 2.4(3)
C7 C60 C61 C62 -176.82(17)
C60 C61 C62 C63 -1.8(3)
C61 C62 C63 C64 0.1(3)
C62 C63 C64 C65 1.0(3)
C63 C64 C65 C60 -0.3(3)
C61 C60 C65 C64 -1.4(3)
C7 C60 C65 C64 177.87(16)
C5 C6 C66 C67 143.11(18)
C7 C6 C66 C67 -40.5(2)
C5 C6 C66 C71 -38.7(3)
C7 C6 C66 C71 137.69(17)
C71 C66 C67 C68 1.2(3)
C6 C66 C67 C68 179.38(16)
C66 C67 C68 C69 0.2(3)
C67 C68 C69 C70 -0.9(3)
C68 C69 C70 C71 0.3(3)
C69 C70 C71 C66 1.1(3)
C67 C66 C71 C70 -1.8(3)
C6 C66 C71 C70 179.98(16)

loop_
_platon_squeeze_void_nr
_platon_squeeze_void_average_x
_platon_squeeze_void_average_y
_platon_squeeze_void_average_z
_platon_squeeze_void_volume
_platon_squeeze_void_count_electrons
_platon_squeeze_void_content
1 0.250 0.250 0.000 236 58 ' '
2 0.250 -0.250 0.500 236 58 ' '
3 0.750 0.250 0.500 236 58 ' '
4 0.750 -0.250 1.000 236 58 ' '
5 0.367 0.103 0.074 10 1 ' '
6 0.633 0.103 0.426 10 1 ' '
7 0.133 0.397 0.926 10 1 ' '
8 0.867 0.396 0.574 10 1 ' '
9 0.133 0.603 0.426 10 1 ' '
10 0.867 0.603 0.074 10 1 ' '
11 0.367 0.896 0.574 10 1 ' '
12 0.633 0.897 0.926 10 1 ' '
